data_1512988
loop_
_publ_author_name
'Amal Cherian Kathalikkattil'
'P.S. Subramanian'
'Eringathodi Suresh'

_publ_section_title
;
 Structural diversity in two dimensional chiral coordination polymers
 involving 4,4'bipyridine and l-cysteate as bridging ligands with Zn and
 Cd metal centres: Synthesis, characterization and X-ray crystallographic
 studies
;
_journal_issue 1
_journal_name_full 'Inorganica Chimica Acta'
_journal_page_first 363
_journal_page_last 370
_journal_paper_doi 10.1016/j.ica.2010.09.049
_journal_volume 365
_journal_year 2011
_chemical_formula_sum 'C13 H13 Cd N3 O9.5 S'
_chemical_formula_weight 507.72
_space_group_IT_number 19
_symmetry_cell_setting orthorhombic
_symmetry_space_group_name_Hall 'P 2ac 2ab'
_symmetry_space_group_name_H-M 'P 21 21 21'
_atom_sites_solution_hydrogens geom
_atom_sites_solution_primary direct
_atom_sites_solution_secondary difmap
_audit_creation_method SHELXL-97
_cell_angle_alpha 90.00
_cell_angle_beta 90.00
_cell_angle_gamma 90.00
_cell_formula_units_Z 4
_cell_length_a 8.628(9)
_cell_length_b 11.743(12)
_cell_length_c 19.817(18)
_cell_measurement_temperature 100(2)
_cell_volume 2008(3)
_computing_cell_refinement 'BRUKER SMART'
_computing_data_collection 'BRUKER SMART'
_computing_data_reduction 'BRUKER SAINT'
_computing_molecular_graphics ORTEP
_computing_structure_refinement 'SHELXL-97 (Sheldrick, 1997)'
_computing_structure_solution 'SHELXS-97 (Sheldrick, 1990)'
_diffrn_ambient_temperature 100(2)
_diffrn_measured_fraction_theta_full 0.993
_diffrn_measured_fraction_theta_max 0.993
_diffrn_measurement_device_type 'BRUKER SMART APEX CCD DIFFRACTOMETER'
_diffrn_measurement_method 'OMEGA-PHI SCAN'
_diffrn_radiation_monochromator graphite
_diffrn_radiation_source 'fine-focus sealed tube'
_diffrn_radiation_type MoK\a
_diffrn_radiation_wavelength 0.71073
_diffrn_reflns_av_R_equivalents 0.1350
_diffrn_reflns_av_sigmaI/netI 0.1817
_diffrn_reflns_limit_h_max 10
_diffrn_reflns_limit_h_min -7
_diffrn_reflns_limit_k_max 13
_diffrn_reflns_limit_k_min -13
_diffrn_reflns_limit_l_max 23
_diffrn_reflns_limit_l_min -16
_diffrn_reflns_number 8905
_diffrn_reflns_theta_full 25.00
_diffrn_reflns_theta_max 25.00
_diffrn_reflns_theta_min 2.02
_exptl_absorpt_coefficient_mu 1.243
_exptl_absorpt_correction_T_max 0.9292
_exptl_absorpt_correction_T_min 0.7892
_exptl_absorpt_correction_type multi-scan
_exptl_absorpt_process_details 'BRUKER SADABS'
_exptl_crystal_colour COLOURLESS
_exptl_crystal_density_diffrn 1.680
_exptl_crystal_density_method 'not measured'
_exptl_crystal_description PLATES
_exptl_crystal_F_000 1008
_exptl_crystal_size_max 0.20
_exptl_crystal_size_mid 0.14
_exptl_crystal_size_min 0.06
_refine_diff_density_max 0.938
_refine_diff_density_min -1.528
_refine_diff_density_rms 0.146
_refine_ls_abs_structure_details 'Flack H D (1983), Acta Cryst. A39, 876-881'
_refine_ls_abs_structure_Flack 0.18(7)
_refine_ls_extinction_method none
_refine_ls_goodness_of_fit_ref 0.909
_refine_ls_hydrogen_treatment constr
_refine_ls_matrix_type full
_refine_ls_number_parameters 253
_refine_ls_number_reflns 3516
_refine_ls_number_restraints 0
_refine_ls_restrained_S_all 0.909
_refine_ls_R_factor_all 0.1066
_refine_ls_R_factor_gt 0.0611
_refine_ls_shift/su_max 0.001
_refine_ls_shift/su_mean 0.000
_refine_ls_structure_factor_coef Fsqd
_refine_ls_weighting_details 'calc w=1/[\s^2^(Fo^2^)+(0.0372P)^2^+0.0000P] where P=(Fo^2^+2Fc^2^)/3'
_refine_ls_weighting_scheme calc
_refine_ls_wR_factor_gt 0.1082
_refine_ls_wR_factor_ref 0.1250
_reflns_number_gt 2206
_reflns_number_total 3516
_reflns_threshold_expression >2sigma(I)
_cod_data_source_file 2011-363.cif
_cod_data_source_block 7esfm(complex1)
_cod_depositor_comments
;
The following automatic conversions were performed:

'_symmetry_cell_setting' value 'ORTHORHOMBIC' changed to
'orthorhombic' according to the built-in table from CIF Core
dictionary named 'cif_core.dic' version 2.4.1 from
2010-06-29.

'_exptl_absorpt_correction_type' value 'MULTI-SCAN'
changed to 'multi-scan' according to the built-in table from CIF Core
dictionary named 'cif_core.dic' version 2.4.1 from 2010-06-29.

Automatic conversion script
Id: cif_fix_values 1891 2012-01-12 08:04:46Z andrius 

The following automatic conversions were performed:

data name '_exptl_absorpt_process_detail' was replaced with
'_exptl_absorpt_process_details' as specified in the replacement file
'data/replacement-values/replacement_tags.lst'.

Automatic conversion script
Id: cif_correct_tags 9268 2022-04-12 08:56:07Z antanas 
;
_cod_original_sg_symbol_H-M P212121
_cod_original_formula_sum 'C13 H13 Cd N3 O9.50 S'
_cod_database_code 1512988

loop_
_symmetry_equiv_pos_as_xyz
'x, y, z'
'-x+1/2, -y, z+1/2'
'-x, y+1/2, -z+1/2'
'x+1/2, -y+1/2, -z'

loop_
_atom_site_label
_atom_site_type_symbol
_atom_site_fract_x
_atom_site_fract_y
_atom_site_fract_z
_atom_site_U_iso_or_equiv
_atom_site_adp_type
_atom_site_occupancy
_atom_site_calc_flag
_atom_site_refinement_flags
Cd1 Cd 1.03278(9) 0.22833(6) 1.04993(4) 0.0286(2) Uani 1 d .
S1 S 0.8333(5) 0.4576(3) 0.7550(2) 0.0672(12) Uani 1 d .
N1 N 0.6684(9) 0.2656(8) 0.8466(4) 0.041(2) Uani 1 d .
H1A H 0.6497 0.1979 0.8270 0.050 Uiso 1 calc R
H1B H 0.6289 0.3197 0.8194 0.050 Uiso 1 calc R
N2 N 1.0229(13) 0.0290(6) 1.0384(5) 0.043(3) Uani 1 d .
N3 N 1.0174(10) -0.5726(6) 1.0420(5) 0.034(2) Uani 1 d .
O1 O 1.0390(9) 0.2374(6) 0.9288(3) 0.0424(18) Uani 1 d .
O2 O 0.7998(8) 0.2475(7) 0.9703(3) 0.039(2) Uani 1 d .
O3 O 0.6633(11) 0.4589(8) 0.7510(4) 0.074(3) Uani 1 d .
O4 O 0.9017(14) 0.5697(8) 0.7530(6) 0.116(5) Uani 1 d .
O5 O 0.9031(15) 0.3822(11) 0.7069(5) 0.104(5) Uani 1 d .
O6 O 0.8218(8) 0.2165(7) 1.1241(4) 0.050(2) Uani 1 d .
O7 O 0.356(2) 0.5377(11) 0.7253(6) 0.154(6) Uani 1 d .
O8 O 0.8428(14) 0.2451(13) 0.2576(5) 0.149(6) Uani 1 d .
O9 O 0.1574(16) 0.6517(10) 0.8190(6) 0.114(4) Uani 1 d .
O10 O 0.703(3) 0.111(2) 0.3380(11) 0.134(11) Uani 0.50 d P
C1 C 0.8940(14) 0.2503(7) 0.9222(5) 0.028(3) Uani 1 d .
C2 C 0.8363(12) 0.2817(10) 0.8499(5) 0.034(3) Uani 1 d .
H2 H 0.8869 0.2323 0.8167 0.041 Uiso 1 calc R
C3 C 0.8827(15) 0.4059(9) 0.8369(5) 0.046(3) Uani 1 d .
H3A H 0.9938 0.4130 0.8430 0.055 Uiso 1 calc R
H3B H 0.8329 0.4537 0.8704 0.055 Uiso 1 calc R
C4 C 1.0413(16) -0.0299(9) 0.9799(6) 0.043(3) Uani 1 d .
H4 H 1.0581 0.0105 0.9402 0.052 Uiso 1 calc R
C5 C 1.0360(16) -0.1447(8) 0.9773(5) 0.041(3) Uani 1 d .
H5 H 1.0453 -0.1825 0.9362 0.049 Uiso 1 calc R
C6 C 1.0164(13) -0.2060(7) 1.0370(6) 0.038(3) Uani 1 d .
C7 C 1.0049(15) -0.1464(8) 1.0951(6) 0.039(4) Uani 1 d .
H7 H 0.9980 -0.1857 1.1357 0.046 Uiso 1 calc R
C8 C 1.0031(16) -0.0310(9) 1.0961(6) 0.046(4) Uani 1 d .
H8 H 0.9881 0.0073 1.1366 0.055 Uiso 1 calc R
C9 C 1.0195(14) -0.3330(8) 1.0380(5) 0.034(3) Uani 1 d .
C10 C 1.1020(13) -0.3985(10) 0.9920(6) 0.037(3) Uani 1 d .
H10 H 1.1602 -0.3640 0.9581 0.045 Uiso 1 calc R
C11 C 1.0962(13) -0.5173(9) 0.9974(6) 0.040(3) Uani 1 d .
H11 H 1.1535 -0.5596 0.9666 0.048 Uiso 1 calc R
C12 C 0.9347(15) -0.5105(9) 1.0865(6) 0.047(4) Uani 1 d .
H12 H 0.8758 -0.5491 1.1184 0.056 Uiso 1 calc R
C13 C 0.9325(14) -0.3943(8) 1.0873(6) 0.038(4) Uani 1 d .
H13 H 0.8749 -0.3555 1.1196 0.046 Uiso 1 calc R

loop_
_atom_site_aniso_label
_atom_site_aniso_U_11
_atom_site_aniso_U_22
_atom_site_aniso_U_33
_atom_site_aniso_U_23
_atom_site_aniso_U_13
_atom_site_aniso_U_12
Cd1 0.0350(4) 0.0178(3) 0.0329(4) 0.0011(4) -0.0011(4) 0.0012(3)
S1 0.072(3) 0.071(3) 0.059(3) 0.038(2) -0.016(2) -0.014(2)
N1 0.043(6) 0.044(6) 0.036(6) 0.007(5) -0.017(5) -0.005(5)
N2 0.071(7) 0.015(4) 0.043(7) 0.002(4) 0.005(7) -0.010(5)
N3 0.027(5) 0.027(5) 0.048(6) 0.011(5) 0.005(6) -0.007(4)
O1 0.037(4) 0.047(5) 0.043(5) -0.003(4) 0.004(4) 0.001(5)
O2 0.035(4) 0.050(6) 0.031(5) 0.001(4) 0.009(4) -0.007(4)
O3 0.058(7) 0.080(7) 0.084(8) 0.027(6) -0.046(6) -0.009(5)
O4 0.156(12) 0.069(7) 0.123(10) 0.075(7) -0.052(9) -0.038(7)
O5 0.133(12) 0.137(10) 0.041(7) 0.033(7) 0.039(7) 0.037(8)
O6 0.033(5) 0.061(5) 0.056(6) 0.011(5) 0.013(4) 0.007(5)
O7 0.231(18) 0.116(11) 0.115(11) 0.052(9) 0.028(11) 0.052(11)
O8 0.150(11) 0.222(16) 0.077(8) -0.057(10) -0.033(8) 0.072(13)
O9 0.118(12) 0.132(11) 0.092(9) 0.012(8) -0.014(8) 0.003(8)
O10 0.075(18) 0.25(3) 0.076(18) -0.03(2) 0.012(15) 0.019(19)
C1 0.041(7) 0.003(7) 0.041(8) 0.004(4) -0.001(6) -0.006(5)
C2 0.034(6) 0.039(6) 0.029(7) 0.002(6) -0.005(5) 0.019(6)
C3 0.053(8) 0.048(8) 0.036(8) 0.017(6) 0.003(7) -0.027(6)
C4 0.059(8) 0.036(7) 0.034(8) -0.002(5) 0.006(7) 0.005(7)
C5 0.067(8) 0.023(6) 0.032(7) 0.000(5) 0.017(7) -0.007(6)
C6 0.050(8) 0.011(6) 0.054(9) 0.002(5) 0.006(7) 0.001(5)
C7 0.062(12) 0.027(6) 0.026(7) 0.005(5) -0.001(7) -0.003(6)
C8 0.071(12) 0.028(6) 0.038(8) 0.007(5) 0.005(7) -0.005(7)
C9 0.041(7) 0.033(6) 0.028(8) -0.008(5) -0.001(7) 0.000(5)
C10 0.028(7) 0.051(8) 0.033(8) 0.012(6) 0.005(6) 0.002(6)
C11 0.054(8) 0.027(7) 0.039(8) -0.007(6) -0.006(7) 0.005(6)
C12 0.055(10) 0.033(7) 0.053(9) 0.014(6) 0.014(7) 0.005(6)
C13 0.050(10) 0.023(6) 0.041(8) 0.004(5) 0.015(7) 0.011(6)

loop_
_atom_type_symbol
_atom_type_description
_atom_type_scat_dispersion_real
_atom_type_scat_dispersion_imag
_atom_type_scat_source
C C 0.0033 0.0016 'International Tables Vol C Tables 4.2.6.8 and 6.1.1.4'
H H 0.0000 0.0000 'International Tables Vol C Tables 4.2.6.8 and 6.1.1.4'
N N 0.0061 0.0033 'International Tables Vol C Tables 4.2.6.8 and 6.1.1.4'
O O 0.0106 0.0060 'International Tables Vol C Tables 4.2.6.8 and 6.1.1.4'
S S 0.1246 0.1234 'International Tables Vol C Tables 4.2.6.8 and 6.1.1.4'
Cd Cd -0.8075 1.2024 'International Tables Vol C Tables 4.2.6.8 and 6.1.1.4'

loop_
_geom_angle_atom_site_label_1
_geom_angle_atom_site_label_2
_geom_angle_atom_site_label_3
_geom_angle
_geom_angle_site_symmetry_1
_geom_angle_site_symmetry_3
O6 Cd1 N3 93.3(3) . 1_565
O6 Cd1 N2 88.5(3) . .
N3 Cd1 N2 169.2(3) 1_565 .
O6 Cd1 O2 150.9(2) . 4_557
N3 Cd1 O2 85.6(3) 1_565 4_557
N2 Cd1 O2 98.0(3) . 4_557
O6 Cd1 N1 80.9(3) . 4_557
N3 Cd1 N1 93.2(3) 1_565 4_557
N2 Cd1 N1 97.6(3) . 4_557
O2 Cd1 N1 70.1(2) 4_557 4_557
O6 Cd1 O1 130.2(3) . .
N3 Cd1 O1 83.7(3) 1_565 .
N2 Cd1 O1 87.0(3) . .
O2 Cd1 O1 78.6(2) 4_557 .
N1 Cd1 O1 148.7(3) 4_557 .
O6 Cd1 O2 77.4(2) . .
N3 Cd1 O2 80.0(3) 1_565 .
N2 Cd1 O2 89.9(3) . .
O2 Cd1 O2 130.63(9) 4_557 .
N1 Cd1 O2 156.9(2) 4_557 .
O1 Cd1 O2 53.1(2) . .
O5 S1 O4 111.9(8) . .
O5 S1 O3 112.9(7) . .
O4 S1 O3 113.4(7) . .
O5 S1 C3 107.1(6) . .
O4 S1 C3 103.8(6) . .
O3 S1 C3 107.0(6) . .
C2 N1 Cd1 116.6(6) . 4_457
C2 N1 H1A 108.1 . .
Cd1 N1 H1A 108.1 4_457 .
C2 N1 H1B 108.1 . .
Cd1 N1 H1B 108.1 4_457 .
H1A N1 H1B 107.3 . .
C8 N2 C4 118.0(8) . .
C8 N2 Cd1 116.1(7) . .
C4 N2 Cd1 125.8(7) . .
C11 N3 C12 117.0(9) . .
C11 N3 Cd1 121.2(7) . 1_545
C12 N3 Cd1 121.6(7) . 1_545
C1 O1 Cd1 94.9(6) . .
C1 O2 Cd1 120.1(6) . 4_457
C1 O2 Cd1 87.8(6) . .
Cd1 O2 Cd1 151.8(3) 4_457 .
O2 C1 O1 124.1(10) . .
O2 C1 C2 119.8(10) . .
O1 C1 C2 115.9(10) . .
N1 C2 C3 111.9(9) . .
N1 C2 C1 109.1(9) . .
C3 C2 C1 107.2(9) . .
N1 C2 H2 109.5 . .
C3 C2 H2 109.5 . .
C1 C2 H2 109.5 . .
C2 C3 S1 114.5(8) . .
C2 C3 H3A 108.6 . .
S1 C3 H3A 108.6 . .
C2 C3 H3B 108.6 . .
S1 C3 H3B 108.6 . .
H3A C3 H3B 107.6 . .
C5 C4 N2 122.6(10) . .
C5 C4 H4 118.7 . .
N2 C4 H4 118.7 . .
C4 C5 C6 119.0(10) . .
C4 C5 H5 120.5 . .
C6 C5 H5 120.5 . .
C7 C6 C5 117.7(8) . .
C7 C6 C9 120.6(10) . .
C5 C6 C9 121.6(10) . .
C6 C7 C8 122.1(10) . .
C6 C7 H7 119.0 . .
C8 C7 H7 119.0 . .
N2 C8 C7 120.4(10) . .
N2 C8 H8 119.8 . .
C7 C8 H8 119.8 . .
C10 C9 C13 116.1(10) . .
C10 C9 C6 123.7(11) . .
C13 C9 C6 120.2(10) . .
C9 C10 C11 118.8(11) . .
C9 C10 H10 120.6 . .
C11 C10 H10 120.6 . .
N3 C11 C10 125.0(11) . .
N3 C11 H11 117.5 . .
C10 C11 H11 117.5 . .
N3 C12 C13 123.8(11) . .
N3 C12 H12 118.1 . .
C13 C12 H12 118.1 . .
C12 C13 C9 119.2(11) . .
C12 C13 H13 120.4 . .
C9 C13 H13 120.4 . .

loop_
_geom_bond_atom_site_label_1
_geom_bond_atom_site_label_2
_geom_bond_distance
_geom_bond_site_symmetry_2
Cd1 O6 2.343(7) .
Cd1 N3 2.347(8) 1_565
Cd1 N2 2.353(8) .
Cd1 O2 2.355(7) 4_557
Cd1 N1 2.362(8) 4_557
Cd1 O1 2.404(7) .
Cd1 O2 2.566(7) .
S1 O5 1.434(11) .
S1 O4 1.442(10) .
S1 O3 1.469(10) .
S1 C3 1.784(11) .
N1 C2 1.462(12) .
N1 Cd1 2.362(8) 4_457
N1 H1A 0.9000 .
N1 H1B 0.9000 .
N2 C8 1.354(13) .
N2 C4 1.358(13) .
N3 C11 1.289(12) .
N3 C12 1.348(13) .
N3 Cd1 2.347(8) 1_545
O1 C1 1.267(11) .
O2 C1 1.253(11) .
O2 Cd1 2.355(7) 4_457
C1 C2 1.561(13) .
C2 C3 1.534(15) .
C2 H2 0.9800 .
C3 H3A 0.9700 .
C3 H3B 0.9700 .
C4 C5 1.351(13) .
C4 H4 0.9300 .
C5 C6 1.395(13) .
C5 H5 0.9300 .
C6 C7 1.351(13) .
C6 C9 1.492(11) .
C7 C8 1.355(13) .
C7 H7 0.9300 .
C8 H8 0.9300 .
C9 C10 1.389(14) .
C9 C13 1.427(14) .
C10 C11 1.400(14) .
C10 H10 0.9300 .
C11 H11 0.9300 .
C12 C13 1.365(14) .
C12 H12 0.9300 .
C13 H13 0.9300 .
